data_4324443
loop_
_publ_author_name
'Tobias Fendt'
'Niko Fischer'
'Thomas M. Klap\"otke'
'J\"org Stierstorfer'

_publ_contact_author_address
;
Department Chemie
Ludwig-Maximilians Universit\"at
Butenandtstra\&se 5-13 (Haus D)
D-81377 M\"unchen
Bundesrepublik Deutschland
;
_publ_contact_author_email tmk@cup.uni-muenchen.de
_publ_contact_author_fax +49-89-2180-77491
_publ_contact_author_name 'Thomas M. Klapo\"tke'
_publ_contact_author_phone +49-89-2180-77492
_publ_section_title
;
 N-Rich Salts of 2-Methyl-5-nitraminotetrazole: Secondary Explosives with
 Low Sensitivities
;
_journal_name_full 'Inorganic Chemistry'
_journal_page_first 1447
_journal_page_last 1458
_journal_paper_doi 10.1021/ic1019923
_journal_volume 50
_journal_year 2011
_chemical_formula_moiety 'C2 H4 N6 O2, C H4 N2 O'
_chemical_formula_sum 'C3 H8 N8 O3'
_chemical_formula_weight 204.17
_chemical_name_common '2-methyl-5-nitraminotetrazole urea'
_chemical_name_systematic '2-methyl-5-nitraminotetrazole urea'
_space_group_IT_number 14
_symmetry_cell_setting monoclinic
_symmetry_Int_Tables_number 14
_symmetry_space_group_name_Hall '-P 2yn'
_symmetry_space_group_name_H-M 'P 1 21/n 1'
_atom_sites_solution_hydrogens geom
_atom_sites_solution_primary direct
_atom_sites_solution_secondary difmap
_audit_author_name 'Joerg Stierstorfer'
_audit_creation_date
;
'Thu Nov 26 11:16:26 2009'
;
_audit_creation_method SHELXL-97
_audit_update_record 26.11.09
_cell_angle_alpha 90.00
_cell_angle_beta 95.764(6)
_cell_angle_gamma 90.00
_cell_formula_units_Z 4
_cell_length_a 7.5867(5)
_cell_length_b 7.3684(7)
_cell_length_c 15.3282(9)
_cell_measurement_reflns_used 1139
_cell_measurement_temperature 173(2)
_cell_measurement_theta_max 28.7584
_cell_measurement_theta_min 4.1746
_cell_volume 852.54(11)
_computing_cell_refinement
;
CrysAlis RED, Oxford Diffraction Ltd.,
Version 1.171.27p5 beta (release 01-04-2005 CrysAlis171 .NET)
(compiled Apr  1 2005,17:53:34)
;
_computing_data_collection
;
CrysAlis CCD, Oxford Diffraction Ltd.,
Version 1.171.27p5 beta (release 01-04-2005 CrysAlis171 .NET)
(compiled Apr  1 2005,17:53:34)
;
_computing_data_reduction
;
CrysAlis RED, Oxford Diffraction Ltd.,
Version 1.171.27p5 beta (release 01-04-2005 CrysAlis171 .NET)
(compiled Apr  1 2005,17:53:34)
;
_computing_molecular_graphics
;
'ORTEP (M. N. Burnett, C. K. Johnson, ORTEP-III: Oak Ridge Thermal Ellipsoid
;
_computing_publication_material 'PLATON (A. L. Spek, Acta Crystallogr, Sect. A, 1990, 46, C34, 1995 version).'
_computing_structure_refinement 'SHELXL-97 (Sheldrick, 1997)'
_computing_structure_solution SIR-92
_diffrn_ambient_temperature 173
_diffrn_detector_area_resol_mean 15.9809
_diffrn_measured_fraction_theta_full 0.995
_diffrn_measured_fraction_theta_max 0.995
_diffrn_measurement_device 'CCD camera on \k-goniostat'
_diffrn_measurement_device_type KappaCCD
_diffrn_measurement_method omega-scan
_diffrn_orient_matrix_UB_11 0.0077020323
_diffrn_orient_matrix_UB_12 -0.0603388332
_diffrn_orient_matrix_UB_13 0.0362982582
_diffrn_orient_matrix_UB_21 0.0929378181
_diffrn_orient_matrix_UB_22 0.0147873213
_diffrn_orient_matrix_UB_23 0.0054949818
_diffrn_orient_matrix_UB_31 -0.0123282236
_diffrn_orient_matrix_UB_32 0.0738074880
_diffrn_orient_matrix_UB_33 0.0285851208
_diffrn_radiation_collimation 0.5
_diffrn_radiation_monochromator graphite
_diffrn_radiation_source 'fine-focus sealed tube'
_diffrn_radiation_type 'Mo K\a'
_diffrn_radiation_wavelength 0.71073
_diffrn_reflns_av_R_equivalents 0.0288
_diffrn_reflns_av_sigmaI/netI 0.0569
_diffrn_reflns_limit_h_max 6
_diffrn_reflns_limit_h_min -9
_diffrn_reflns_limit_k_max 5
_diffrn_reflns_limit_k_min -9
_diffrn_reflns_limit_l_max 18
_diffrn_reflns_limit_l_min -15
_diffrn_reflns_number 3063
_diffrn_reflns_theta_full 25.74
_diffrn_reflns_theta_max 25.74
_diffrn_reflns_theta_min 4.18
_diffrn_source_current 40
_diffrn_source_type 'Spellman generator'
_diffrn_source_voltage 50
_exptl_absorpt_coefficient_mu 0.138
_exptl_absorpt_correction_T_max 0.99000
_exptl_absorpt_correction_T_min 0.98383
_exptl_absorpt_correction_type multi-scan
_exptl_absorpt_process_details
;SCALE3 ABSPACK - An Oxford Diffraction program (1.0.4,gui:1.0.3)
(C) 2005 Oxford Diffraction Ltd.
;
_exptl_crystal_colour colorless
_exptl_crystal_density_diffrn 1.591
_exptl_crystal_description plate
_exptl_crystal_F_000 424
_exptl_crystal_size_max 0.40
_exptl_crystal_size_mid 0.35
_exptl_crystal_size_min 0.13
_refine_diff_density_max 0.206
_refine_diff_density_min -0.221
_refine_diff_density_rms 0.050
_refine_ls_extinction_method none
_refine_ls_goodness_of_fit_ref 0.881
_refine_ls_hydrogen_treatment refall
_refine_ls_matrix_type full
_refine_ls_number_parameters 159
_refine_ls_number_reflns 1611
_refine_ls_number_restraints 0
_refine_ls_restrained_S_all 0.881
_refine_ls_R_factor_all 0.0622
_refine_ls_R_factor_gt 0.0375
_refine_ls_shift/su_max 0.001
_refine_ls_shift/su_mean 0.000
_refine_ls_structure_factor_coef Fsqd
_refine_ls_weighting_scheme calc
_refine_ls_wR_factor_gt 0.0799
_refine_ls_wR_factor_ref 0.0856
_reflns_number_gt 1067
_reflns_number_total 1611
_reflns_threshold_expression >2sigma(I)
_cod_data_source_file ic1019923_si_001_3.cif
_cod_data_source_block ex549
_cod_database_code 4324443

loop_
_symmetry_equiv_pos_as_xyz
'x, y, z'
'-x+1/2, y+1/2, -z+1/2'
'-x, -y, -z'
'x-1/2, -y-1/2, z-1/2'

loop_
_atom_site_label
_atom_site_type_symbol
_atom_site_fract_x
_atom_site_fract_y
_atom_site_fract_z
_atom_site_U_iso_or_equiv
_atom_site_adp_type
_atom_site_occupancy
_atom_site_symmetry_multiplicity
_atom_site_calc_flag
O1 O 0.34194(19) 0.8551(2) 0.88415(8) 0.0466(4) Uani 1 1 d
O2 O 0.58417(17) 0.7074(2) 0.86686(8) 0.0433(4) Uani 1 1 d
N1 N 0.2372(2) 0.8812(2) 1.04440(9) 0.0300(4) Uani 1 1 d
N2 N 0.19931(19) 0.9071(2) 1.12669(8) 0.0280(4) Uani 1 1 d
N3 N 0.3188(2) 0.8451(2) 1.18651(9) 0.0341(4) Uani 1 1 d
N4 N 0.4458(2) 0.7723(2) 1.14397(9) 0.0356(4) Uani 1 1 d
N5 N 0.5010(2) 0.7338(2) 0.99833(10) 0.0320(4) Uani 1 1 d
N6 N 0.4725(2) 0.7682(2) 0.91198(9) 0.0321(4) Uani 1 1 d
C1 C 0.3914(2) 0.7968(3) 1.05872(11) 0.0263(4) Uani 1 1 d
C2 C 0.0377(3) 0.9976(4) 1.14741(16) 0.0407(6) Uani 1 1 d
O3 O 0.80235(16) 0.5758(2) 1.04252(7) 0.0388(4) Uani 1 1 d
N8 N 0.8047(3) 0.5771(3) 1.18963(11) 0.0413(5) Uani 1 1 d
C3 C 0.8834(2) 0.5473(3) 1.11673(11) 0.0283(5) Uani 1 1 d
N7 N 1.0486(2) 0.4864(2) 1.12364(11) 0.0338(4) Uani 1 1 d
H5 H 0.621(3) 0.677(3) 1.0202(13) 0.057(7) Uiso 1 1 d
H7A H 1.101(3) 0.460(3) 1.1715(13) 0.042(6) Uiso 1 1 d
H7B H 1.096(3) 0.463(3) 1.0731(13) 0.044(6) Uiso 1 1 d
H8A H 0.862(3) 0.571(3) 1.2404(16) 0.069(8) Uiso 1 1 d
H8B H 0.694(3) 0.635(3) 1.1844(13) 0.054(7) Uiso 1 1 d
H2C H -0.054(3) 0.960(3) 1.1050(16) 0.067(8) Uiso 1 1 d
H2A H 0.014(3) 0.966(3) 1.2036(19) 0.082(8) Uiso 1 1 d
H2B H 0.045(4) 1.119(5) 1.1357(19) 0.112(12) Uiso 1 1 d

loop_
_atom_site_aniso_label
_atom_site_aniso_U_11
_atom_site_aniso_U_22
_atom_site_aniso_U_33
_atom_site_aniso_U_23
_atom_site_aniso_U_13
_atom_site_aniso_U_12
O1 0.0493(9) 0.0638(11) 0.0261(7) 0.0080(7) 0.0015(6) 0.0245(9)
O2 0.0363(8) 0.0691(11) 0.0258(7) -0.0040(7) 0.0097(6) 0.0094(8)
N1 0.0335(9) 0.0359(10) 0.0208(8) -0.0008(7) 0.0031(6) 0.0059(8)
N2 0.0316(9) 0.0316(10) 0.0207(8) -0.0013(7) 0.0021(7) 0.0045(7)
N3 0.0320(9) 0.0472(11) 0.0228(8) -0.0011(8) 0.0011(7) 0.0031(8)
N4 0.0303(9) 0.0543(12) 0.0221(8) 0.0011(8) 0.0031(7) 0.0050(8)
N5 0.0285(9) 0.0493(11) 0.0182(8) 0.0024(7) 0.0014(6) 0.0079(8)
N6 0.0337(10) 0.0390(11) 0.0233(8) -0.0002(8) 0.0016(7) 0.0019(8)
C1 0.0257(10) 0.0325(11) 0.0206(9) 0.0007(8) 0.0014(8) -0.0007(9)
C2 0.0418(14) 0.0450(16) 0.0359(13) -0.0029(12) 0.0074(11) 0.0149(12)
O3 0.0307(8) 0.0644(10) 0.0202(7) -0.0007(7) -0.0027(5) 0.0144(7)
N8 0.0322(10) 0.0711(15) 0.0204(9) -0.0010(9) 0.0020(8) 0.0083(10)
C3 0.0259(11) 0.0360(12) 0.0223(9) 0.0001(9) -0.0008(8) -0.0017(9)
N7 0.0273(9) 0.0534(12) 0.0197(9) 0.0036(8) -0.0020(7) 0.0045(9)

loop_
_atom_type_symbol
_atom_type_description
_atom_type_scat_dispersion_real
_atom_type_scat_dispersion_imag
_atom_type_scat_source
C C 0.0033 0.0016 'International Tables Vol C Tables 4.2.6.8 and 6.1.1.4'
N N 0.0061 0.0033 'International Tables Vol C Tables 4.2.6.8 and 6.1.1.4'
O O 0.0106 0.0060 'International Tables Vol C Tables 4.2.6.8 and 6.1.1.4'
H H 0.0000 0.0000 'International Tables Vol C Tables 4.2.6.8 and 6.1.1.4'

loop_
_geom_angle_atom_site_label_1
_geom_angle_atom_site_label_2
_geom_angle_atom_site_label_3
_geom_angle
C1 N1 N2 100.42(14)
N3 N2 N1 114.42(14)
N3 N2 C2 123.13(15)
N1 N2 C2 122.45(16)
N2 N3 N4 106.44(13)
N3 N4 C1 104.82(14)
N6 N5 C1 123.18(16)
N6 N5 H5 116.5(11)
C1 N5 H5 119.4(11)
O1 N6 O2 125.11(15)
O1 N6 N5 119.21(15)
O2 N6 N5 115.69(15)
N1 C1 N4 113.89(15)
N1 C1 N5 128.80(16)
N4 C1 N5 117.31(16)
N2 C2 H2C 107.2(14)
N2 C2 H2A 109.5(16)
H2C C2 H2A 112(2)
N2 C2 H2B 109.5(19)
H2C C2 H2B 102(2)
H2A C2 H2B 117(2)
C3 N8 H8A 121.8(15)
C3 N8 H8B 118.3(12)
H8A N8 H8B 117.9(19)
O3 C3 N7 120.15(15)
O3 C3 N8 120.74(18)
N7 C3 N8 119.12(17)
C3 N7 H7A 121.2(13)
C3 N7 H7B 116.6(13)
H7A N7 H7B 121.8(19)

loop_
_geom_bond_atom_site_label_1
_geom_bond_atom_site_label_2
_geom_bond_distance
O1 N6 1.2203(19)
O2 N6 1.2305(18)
N1 C1 1.324(2)
N1 N2 1.3352(18)
N2 N3 1.3054(19)
N2 C2 1.458(2)
N3 N4 1.330(2)
N4 C1 1.342(2)
N5 N6 1.344(2)
N5 C1 1.385(2)
N5 H5 1.03(2)
C2 H2C 0.95(3)
C2 H2A 0.93(3)
C2 H2B 0.92(4)
O3 C3 1.255(2)
N8 C3 1.337(2)
N8 H8A 0.85(2)
N8 H8B 0.94(2)
C3 N7 1.326(2)
N7 H7A 0.82(2)
N7 H7B 0.900(19)

loop_
_geom_hbond_atom_site_label_D
_geom_hbond_atom_site_label_H
_geom_hbond_atom_site_label_A
_geom_hbond_distance_DH
_geom_hbond_distance_HA
_geom_hbond_distance_DA
_geom_hbond_angle_DHA
_geom_hbond_site_symmetry_A
N5 H5 O3 1.03(2) 1.57(2) 2.594(2) 172.6(19) .
N7 H7A N3 0.82(2) 2.36(2) 3.159(2) 165.3(19) 2_647
N7 H7B O3 0.900(19) 2.03(2) 2.925(2) 177.1(18) 3_767
N8 H8A O1 0.85(2) 2.29(2) 3.008(2) 142(2) 4_676
N8 H8B N4 0.94(2) 2.17(2) 3.097(3) 168.2(17) .

loop_
_geom_torsion_atom_site_label_1
_geom_torsion_atom_site_label_2
_geom_torsion_atom_site_label_3
_geom_torsion_atom_site_label_4
_geom_torsion
C1 N1 N2 N3 0.1(2)
C1 N1 N2 C2 -180.0(2)
N1 N2 N3 N4 -0.1(2)
C2 N2 N3 N4 -179.98(19)
N2 N3 N4 C1 0.0(2)
C1 N5 N6 O1 -1.9(3)
C1 N5 N6 O2 177.99(17)
N2 N1 C1 N4 -0.1(2)
N2 N1 C1 N5 -179.59(19)
N3 N4 C1 N1 0.1(2)
N3 N4 C1 N5 179.62(16)
N6 N5 C1 N1 7.4(3)
N6 N5 C1 N4 -172.03(17)
